data_7704644
loop_
_publ_author_name
'Sharma, Mitu'
'Ganeshpandian, Mani'
'Majumder, Munmi'
'Tamilarasan, Ajaykamal'
'Sharma, Mukesh'
'Mukhopadhyay, Rupak'
'Islam, Nashreen S.'
'Palaniandavar, Mallayan'

_publ_section_title
;
 Octahedral copper(ii)-diimine complexes of triethylenetetramine: effect
 of stereochemical fluxionality and ligand hydrophobicity on
 Cu<sup>II</sup>/Cu<sup>I</sup> redox, DNA binding and cleavage,
 cytotoxicity and apoptosis-inducing ability.
;
_journal_issue 24
_journal_name_full 'Dalton transactions (Cambridge, England : 2003)'
_journal_page_first 8282
_journal_page_last 8297
_journal_paper_doi 10.1039/d0dt00928h
_journal_volume 49
_journal_year 2020
_chemical_formula_sum 'C18 H26 Cl2 Cu N6 O8'
_chemical_formula_weight 588.89
_space_group_crystal_system monoclinic
_space_group_IT_number 14
_space_group_name_Hall '-P 2ybc'
_space_group_name_H-M_alt 'P 1 21/c 1'
_atom_sites_solution_hydrogens mixed
_audit_creation_method SHELXL-2018/3
_audit_update_record
;
2019-09-17 deposited with the CCDC.	2020-05-15 downloaded from the CCDC.
;
_cell_angle_alpha 90
_cell_angle_beta 93.685(2)
_cell_angle_gamma 90
_cell_formula_units_Z 4
_cell_length_a 11.822(2)
_cell_length_b 13.985(3)
_cell_length_c 13.983(3)
_cell_measurement_reflns_used 6184
_cell_measurement_temperature 100(2)
_cell_measurement_theta_max 29.140
_cell_measurement_theta_min 3.259
_cell_volume 2307.0(8)
_computing_structure_refinement 'SHELXL-2018/3 (Sheldrick, 2018)'
_computing_structure_solution 'SHELXT 2014/4 (Sheldrick, 2014)'
_diffrn_ambient_temperature 100(2)
_diffrn_measured_fraction_theta_full 0.997
_diffrn_measured_fraction_theta_max 0.995
_diffrn_measurement_device_type Bruker
_diffrn_radiation_type MoK\a
_diffrn_radiation_wavelength 0.71075
_diffrn_reflns_av_R_equivalents 0.1127
_diffrn_reflns_av_unetI/netI 0.1207
_diffrn_reflns_Laue_measured_fraction_full 0.997
_diffrn_reflns_Laue_measured_fraction_max 0.995
_diffrn_reflns_limit_h_max 16
_diffrn_reflns_limit_h_min -15
_diffrn_reflns_limit_k_max 19
_diffrn_reflns_limit_k_min -17
_diffrn_reflns_limit_l_max 19
_diffrn_reflns_limit_l_min -19
_diffrn_reflns_number 30293
_diffrn_reflns_point_group_measured_fraction_full 0.997
_diffrn_reflns_point_group_measured_fraction_max 0.995
_diffrn_reflns_theta_full 25.242
_diffrn_reflns_theta_max 29.140
_diffrn_reflns_theta_min 3.259
_exptl_absorpt_coefficient_mu 1.237
_exptl_crystal_colour blue
_exptl_crystal_density_diffrn 1.695
_exptl_crystal_description needle
_exptl_crystal_F_000 1212
_exptl_crystal_size_max 0.180
_exptl_crystal_size_mid 0.130
_exptl_crystal_size_min 0.070
_refine_diff_density_max 0.796
_refine_diff_density_min -0.886
_refine_diff_density_rms 0.143
_refine_ls_extinction_method none
_refine_ls_goodness_of_fit_ref 0.913
_refine_ls_hydrogen_treatment mixed
_refine_ls_matrix_type full
_refine_ls_number_parameters 322
_refine_ls_number_reflns 6184
_refine_ls_number_restraints 0
_refine_ls_restrained_S_all 0.913
_refine_ls_R_factor_all 0.0666
_refine_ls_R_factor_gt 0.0469
_refine_ls_shift/su_max 0.001
_refine_ls_shift/su_mean 0.000
_refine_ls_structure_factor_coef Fsqd
_refine_ls_weighting_details 'w=1/[\s^2^(Fo^2^)+(0.0346P)^2^] where P=(Fo^2^+2Fc^2^)/3'
_refine_ls_weighting_scheme calc
_refine_ls_wR_factor_gt 0.1060
_refine_ls_wR_factor_ref 0.1172
_reflns_Friedel_coverage 0.000
_reflns_number_gt 3475
_reflns_number_total 6184
_reflns_threshold_expression 'I > 2\s(I)'
_cod_data_source_file d0dt00928h2.cif
_cod_data_source_block shelx_CCDC1
_cod_depositor_comments 'Adding full bibliography for 7704643--7704644.cif.'
_cod_original_sg_symbol_H-M 'P 21/c'
_cod_database_code 7704644
_shelx_shelxl_version_number 2018/3
_shelx_space_group_comment
;
The symmetry employed for this shelxl refinement is uniquely defined
by the following loop, which should always be used as a source of
symmetry information in preference to the above space-group names.
They are only intended as comments.
;
_shelx_estimated_absorpt_t_min 0.808
_shelx_estimated_absorpt_t_max 0.918

loop_
_space_group_symop_operation_xyz
'x, y, z'
'-x, y+1/2, -z+1/2'
'-x, -y, -z'
'x, -y-1/2, z-1/2'

loop_
_atom_site_label
_atom_site_type_symbol
_atom_site_fract_x
_atom_site_fract_y
_atom_site_fract_z
_atom_site_U_iso_or_equiv
_atom_site_adp_type
_atom_site_occupancy
_atom_site_site_symmetry_order
_atom_site_calc_flag
_atom_site_refinement_flags_posn
_atom_site_refinement_flags_adp
_atom_site_refinement_flags_occupancy
_atom_site_disorder_assembly
_atom_site_disorder_group
Cu1 Cu 0.82767(3) 0.51394(2) 0.27488(3) 0.01273(11) Uani 1 1 d . . . . .
Cl2 Cl 0.40528(7) 0.62182(5) 0.17278(6) 0.01607(18) Uani 1 1 d . . . . .
Cl1 Cl 1.01310(7) 0.25774(5) 0.48829(6) 0.01719(18) Uani 1 1 d . . . . .
O6 O 0.4496(2) 0.56494(14) 0.09679(16) 0.0227(6) Uani 1 1 d . . . . .
N2 N 0.7408(2) 0.50527(16) 0.39534(18) 0.0123(5) Uani 1 1 d . . . . .
O7 O 0.3098(2) 0.57483(15) 0.20949(18) 0.0274(6) Uani 1 1 d . . . . .
N3 N 0.9790(2) 0.51718(16) 0.35181(18) 0.0133(6) Uani 1 1 d . . . . .
H00A H 0.976306 0.560179 0.400458 0.016 Uiso 1 1 calc R U . . .
H00B H 0.994513 0.458571 0.377700 0.016 Uiso 1 1 calc R U . . .
N5 N 0.6951(2) 0.49518(17) 0.17571(19) 0.0167(6) Uani 1 1 d . . . . .
H008 H 0.637485 0.545284 0.188046 0.020 Uiso 1 1 calc R U . . .
N1 N 0.7689(2) 0.67075(16) 0.29647(18) 0.0129(6) Uani 1 1 d . . . . .
N4 N 0.9215(2) 0.53598(17) 0.16178(18) 0.0142(6) Uani 1 1 d . . . . .
H00C H 0.923950 0.606420 0.149770 0.017 Uiso 1 1 calc R U . . .
O1 O 1.0627(3) 0.34924(16) 0.47100(18) 0.0397(8) Uani 1 1 d . . . . .
O8 O 0.3720(2) 0.71403(15) 0.13729(19) 0.0355(7) Uani 1 1 d . . . . .
N6 N 0.8184(3) 0.32651(19) 0.2387(2) 0.0234(7) Uani 1 1 d . . . . .
O5 O 0.4936(2) 0.63005(19) 0.24855(19) 0.0432(8) Uani 1 1 d . . . . .
C12 C 0.7069(3) 0.6743(2) 0.3732(2) 0.0118(6) Uani 1 1 d . . . . .
C11 C 0.6939(3) 0.5883(2) 0.4275(2) 0.0118(6) Uani 1 1 d . . . . .
C10 C 0.7319(3) 0.4259(2) 0.4472(2) 0.0158(7) Uani 1 1 d . . . . .
H00H H 0.765510 0.368798 0.425457 0.019 Uiso 1 1 calc R U . . .
C4 C 0.6541(3) 0.7588(2) 0.4039(2) 0.0135(7) Uani 1 1 d . . . . .
C8 C 0.6255(3) 0.5046(2) 0.5636(2) 0.0165(7) Uani 1 1 d . . . . .
H00J H 0.586390 0.503522 0.620864 0.020 Uiso 1 1 calc R U . . .
C14 C 1.0382(3) 0.5038(2) 0.1888(2) 0.0182(7) Uani 1 1 d . . . . .
H00F H 1.091173 0.527791 0.142255 0.022 Uiso 1 1 calc R U . . .
H00G H 1.041987 0.433137 0.190056 0.022 Uiso 1 1 calc R U . . .
O4 O 0.9492(3) 0.22474(18) 0.4044(2) 0.0616(11) Uani 1 1 d . . . . .
C3 C 0.6676(3) 0.8416(2) 0.3490(2) 0.0165(7) Uani 1 1 d . . . . .
H00M H 0.633378 0.899966 0.366440 0.020 Uiso 1 1 calc R U . . .
O3 O 1.0987(2) 0.19022(18) 0.5116(2) 0.0584(10) Uani 1 1 d . . . . .
C2 C 0.7300(3) 0.8378(2) 0.2704(2) 0.0180(7) Uani 1 1 d . . . . .
H00O H 0.739596 0.893192 0.232507 0.022 Uiso 1 1 calc R U . . .
C16 C 0.7388(3) 0.5163(2) 0.0796(2) 0.0204(8) Uani 1 1 d . . . . .
H00I H 0.728416 0.585073 0.064908 0.024 Uiso 1 1 calc R U . . .
H00K H 0.694709 0.479222 0.029744 0.024 Uiso 1 1 calc R U . . .
C17 C 0.6383(3) 0.4016(2) 0.1815(2) 0.0229(8) Uani 1 1 d . . . . .
H00L H 0.575849 0.398148 0.130877 0.027 Uiso 1 1 calc R U . . .
H00N H 0.604533 0.396303 0.244230 0.027 Uiso 1 1 calc R U . . .
C6 C 0.5819(3) 0.6765(2) 0.5397(2) 0.0157(7) Uani 1 1 d . . . . .
H00R H 0.541121 0.677530 0.596040 0.019 Uiso 1 1 calc R U . . .
C9 C 0.6761(3) 0.4228(2) 0.5311(2) 0.0187(7) Uani 1 1 d . . . . .
H00S H 0.672515 0.364746 0.566178 0.022 Uiso 1 1 calc R U . . .
C13 C 1.0686(3) 0.5446(2) 0.2881(2) 0.0185(7) Uani 1 1 d . . . . .
H00P H 1.142693 0.519026 0.313392 0.022 Uiso 1 1 calc R U . . .
H00Q H 1.074445 0.615165 0.284677 0.022 Uiso 1 1 calc R U . . .
C7 C 0.6330(3) 0.5891(2) 0.5106(2) 0.0153(7) Uani 1 1 d . . . . .
C1 C 0.7798(3) 0.7509(2) 0.2464(2) 0.0163(7) Uani 1 1 d . . . . .
H00V H 0.823589 0.749011 0.191802 0.020 Uiso 1 1 calc R U . . .
C5 C 0.5909(3) 0.7572(2) 0.4880(2) 0.0170(7) Uani 1 1 d . . . . .
H00W H 0.554737 0.813944 0.507584 0.020 Uiso 1 1 calc R U . . .
C15 C 0.8627(3) 0.4909(2) 0.0778(2) 0.0168(7) Uani 1 1 d . . . . .
H00T H 0.872763 0.420635 0.080474 0.020 Uiso 1 1 calc R U . . .
H00U H 0.893699 0.514842 0.018179 0.020 Uiso 1 1 calc R U . . .
O2 O 0.9414(3) 0.2689(2) 0.5638(3) 0.0814(13) Uani 1 1 d . . . . .
C18 C 0.7177(3) 0.3182(2) 0.1699(2) 0.0232(8) Uani 1 1 d . . . . .
H00X H 0.677491 0.257582 0.181354 0.028 Uiso 1 1 calc R U . . .
H00Y H 0.742377 0.317036 0.103572 0.028 Uiso 1 1 calc R U . . .
H00D H 0.883(3) 0.306(2) 0.210(3) 0.028 Uiso 1 1 d . U . . .
H00E H 0.803(3) 0.290(2) 0.288(3) 0.028 Uiso 1 1 d . U . . .

loop_
_atom_site_aniso_label
_atom_site_aniso_U_11
_atom_site_aniso_U_22
_atom_site_aniso_U_33
_atom_site_aniso_U_23
_atom_site_aniso_U_13
_atom_site_aniso_U_12
Cu1 0.0110(2) 0.01544(19) 0.01163(19) -0.00035(14) -0.00015(15) 0.00123(16)
Cl2 0.0128(4) 0.0163(4) 0.0191(4) -0.0001(3) 0.0010(3) -0.0022(3)
Cl1 0.0174(4) 0.0152(4) 0.0185(4) -0.0024(3) -0.0031(3) 0.0012(3)
O6 0.0273(15) 0.0221(12) 0.0194(13) -0.0042(9) 0.0077(11) 0.0024(11)
N2 0.0115(14) 0.0129(12) 0.0125(13) 0.0007(10) -0.0003(11) -0.0012(10)
O7 0.0230(14) 0.0228(13) 0.0382(16) 0.0046(11) 0.0148(12) -0.0061(11)
N3 0.0109(14) 0.0143(12) 0.0142(13) -0.0016(10) -0.0018(11) -0.0001(11)
N5 0.0128(15) 0.0203(14) 0.0167(14) -0.0011(11) -0.0027(12) 0.0006(11)
N1 0.0128(15) 0.0109(12) 0.0149(14) 0.0023(10) -0.0004(11) 0.0011(11)
N4 0.0136(15) 0.0158(13) 0.0133(14) 0.0006(10) 0.0013(11) 0.0044(11)
O1 0.065(2) 0.0223(13) 0.0308(16) 0.0085(11) -0.0087(15) -0.0098(13)
O8 0.0422(18) 0.0187(12) 0.0478(18) 0.0107(11) 0.0208(15) 0.0063(12)
N6 0.030(2) 0.0187(15) 0.0216(17) 0.0030(12) 0.0012(14) 0.0003(14)
O5 0.0268(17) 0.0621(18) 0.0383(17) -0.0231(14) -0.0163(14) 0.0026(14)
C12 0.0052(15) 0.0161(15) 0.0137(15) -0.0024(12) -0.0036(12) -0.0003(12)
C11 0.0067(15) 0.0152(15) 0.0133(15) -0.0012(12) -0.0020(12) 0.0011(12)
C10 0.0149(18) 0.0127(15) 0.0195(17) 0.0008(12) -0.0005(14) 0.0012(13)
C4 0.0085(16) 0.0150(15) 0.0163(16) -0.0025(12) -0.0040(13) 0.0017(13)
C8 0.0131(17) 0.0238(17) 0.0125(15) 0.0008(12) -0.0008(13) -0.0044(14)
C14 0.0112(17) 0.0260(17) 0.0178(17) -0.0066(13) 0.0034(13) -0.0024(14)
O4 0.073(3) 0.0385(16) 0.066(2) -0.0212(14) -0.056(2) 0.0126(16)
C3 0.0137(18) 0.0107(14) 0.0242(18) -0.0051(12) -0.0059(14) 0.0032(13)
O3 0.039(2) 0.0313(15) 0.100(3) -0.0196(16) -0.0384(19) 0.0180(14)
C2 0.0181(19) 0.0125(15) 0.0225(18) 0.0043(13) -0.0050(15) -0.0028(13)
C16 0.024(2) 0.0230(16) 0.0137(16) 0.0014(13) -0.0043(14) 0.0011(15)
C17 0.0185(19) 0.0289(18) 0.0213(18) -0.0027(14) 0.0014(15) -0.0092(15)
C6 0.0135(17) 0.0213(16) 0.0122(16) -0.0056(12) 0.0009(13) 0.0010(14)
C9 0.022(2) 0.0180(16) 0.0161(17) 0.0082(12) -0.0004(14) -0.0004(14)
C13 0.0106(17) 0.0216(16) 0.0232(18) -0.0072(13) 0.0000(14) -0.0025(14)
C7 0.0112(17) 0.0225(16) 0.0119(15) -0.0012(12) -0.0022(13) 0.0001(14)
C1 0.0178(18) 0.0160(15) 0.0153(16) 0.0011(12) 0.0022(14) -0.0011(14)
C5 0.0136(18) 0.0188(16) 0.0182(17) -0.0061(13) -0.0010(14) 0.0048(14)
C15 0.0202(19) 0.0196(16) 0.0106(15) -0.0009(12) 0.0014(13) -0.0037(14)
O2 0.109(3) 0.061(2) 0.083(3) -0.0403(19) 0.075(2) -0.043(2)
C18 0.034(2) 0.0165(16) 0.0190(18) -0.0044(13) 0.0009(16) -0.0045(15)

loop_
_atom_type_symbol
_atom_type_description
_atom_type_scat_dispersion_real
_atom_type_scat_dispersion_imag
_atom_type_scat_source
C C 0.0033 0.0016 'International Tables Vol C Tables 4.2.6.8 and 6.1.1.4'
H H 0.0000 0.0000 'International Tables Vol C Tables 4.2.6.8 and 6.1.1.4'
Cl Cl 0.1484 0.1585 'International Tables Vol C Tables 4.2.6.8 and 6.1.1.4'
Cu Cu 0.3201 1.2651 'International Tables Vol C Tables 4.2.6.8 and 6.1.1.4'
N N 0.0061 0.0033 'International Tables Vol C Tables 4.2.6.8 and 6.1.1.4'
O O 0.0106 0.0060 'International Tables Vol C Tables 4.2.6.8 and 6.1.1.4'

loop_
_geom_angle_atom_site_label_1
_geom_angle_atom_site_label_2
_geom_angle_atom_site_label_3
_geom_angle
_geom_angle_site_symmetry_1
_geom_angle_site_symmetry_3
_geom_angle_publ_flag
N4 Cu1 N3 84.34(11) . . ?
N4 Cu1 N2 173.60(10) . . ?
N3 Cu1 N2 92.13(10) . . ?
N4 Cu1 N5 85.63(11) . . ?
N3 Cu1 N5 167.33(11) . . ?
N2 Cu1 N5 98.55(11) . . ?
N4 Cu1 N1 98.15(10) . . ?
N3 Cu1 N1 99.83(9) . . ?
N2 Cu1 N1 77.15(9) . . ?
N5 Cu1 N1 89.24(9) . . ?
O8 Cl2 O7 109.51(15) . . ?
O8 Cl2 O5 110.68(17) . . ?
O7 Cl2 O5 108.87(17) . . ?
O8 Cl2 O6 110.16(15) . . ?
O7 Cl2 O6 109.94(14) . . ?
O5 Cl2 O6 107.65(15) . . ?
O2 Cl1 O3 111.1(2) . . ?
O2 Cl1 O4 109.9(2) . . ?
O3 Cl1 O4 107.88(17) . . ?
O2 Cl1 O1 107.51(17) . . ?
O3 Cl1 O1 110.00(18) . . ?
O4 Cl1 O1 110.46(17) . . ?
C10 N2 C11 118.5(3) . . ?
C10 N2 Cu1 124.2(2) . . ?
C11 N2 Cu1 117.19(19) . . ?
C13 N3 Cu1 109.16(18) . . ?
C13 N3 H00A 109.8 . . ?
Cu1 N3 H00A 109.8 . . ?
C13 N3 H00B 109.8 . . ?
Cu1 N3 H00B 109.8 . . ?
H00A N3 H00B 108.3 . . ?
C17 N5 C16 114.1(2) . . ?
C17 N5 Cu1 114.16(19) . . ?
C16 N5 Cu1 106.84(19) . . ?
C17 N5 H008 107.1 . . ?
C16 N5 H008 107.1 . . ?
Cu1 N5 H008 107.1 . . ?
C1 N1 C12 117.8(3) . . ?
C1 N1 Cu1 133.3(2) . . ?
C12 N1 Cu1 108.79(17) . . ?
C15 N4 C14 117.4(2) . . ?
C15 N4 Cu1 107.8(2) . . ?
C14 N4 Cu1 107.79(19) . . ?
C15 N4 H00C 107.8 . . ?
C14 N4 H00C 107.8 . . ?
Cu1 N4 H00C 107.8 . . ?
C18 N6 H00D 110(2) . . ?
C18 N6 H00E 105(2) . . ?
H00D N6 H00E 112(3) . . ?
N1 C12 C4 123.2(3) . . ?
N1 C12 C11 118.4(3) . . ?
C4 C12 C11 118.4(3) . . ?
N2 C11 C7 121.1(3) . . ?
N2 C11 C12 118.4(3) . . ?
C7 C11 C12 120.5(3) . . ?
N2 C10 C9 123.1(3) . . ?
N2 C10 H00H 118.5 . . ?
C9 C10 H00H 118.5 . . ?
C3 C4 C12 117.1(3) . . ?
C3 C4 C5 123.0(3) . . ?
C12 C4 C5 119.9(3) . . ?
C9 C8 C7 118.8(3) . . ?
C9 C8 H00J 120.6 . . ?
C7 C8 H00J 120.6 . . ?
N4 C14 C13 106.3(3) . . ?
N4 C14 H00F 110.5 . . ?
C13 C14 H00F 110.5 . . ?
N4 C14 H00G 110.5 . . ?
C13 C14 H00G 110.5 . . ?
H00F C14 H00G 108.7 . . ?
C2 C3 C4 119.6(3) . . ?
C2 C3 H00M 120.2 . . ?
C4 C3 H00M 120.2 . . ?
C3 C2 C1 119.0(3) . . ?
C3 C2 H00O 120.5 . . ?
C1 C2 H00O 120.5 . . ?
N5 C16 C15 111.1(2) . . ?
N5 C16 H00I 109.4 . . ?
C15 C16 H00I 109.4 . . ?
N5 C16 H00K 109.4 . . ?
C15 C16 H00K 109.4 . . ?
H00I C16 H00K 108.0 . . ?
N5 C17 C18 113.0(3) . . ?
N5 C17 H00L 109.0 . . ?
C18 C17 H00L 109.0 . . ?
N5 C17 H00N 109.0 . . ?
C18 C17 H00N 109.0 . . ?
H00L C17 H00N 107.8 . . ?
C5 C6 C7 120.8(3) . . ?
C5 C6 H00R 119.6 . . ?
C7 C6 H00R 119.6 . . ?
C8 C9 C10 119.5(3) . . ?
C8 C9 H00S 120.2 . . ?
C10 C9 H00S 120.2 . . ?
N3 C13 C14 108.4(3) . . ?
N3 C13 H00P 110.0 . . ?
C14 C13 H00P 110.0 . . ?
N3 C13 H00Q 110.0 . . ?
C14 C13 H00Q 110.0 . . ?
H00P C13 H00Q 108.4 . . ?
C8 C7 C11 118.9(3) . . ?
C8 C7 C6 121.9(3) . . ?
C11 C7 C6 119.3(3) . . ?
N1 C1 C2 123.2(3) . . ?
N1 C1 H00V 118.4 . . ?
C2 C1 H00V 118.4 . . ?
C6 C5 C4 121.1(3) . . ?
C6 C5 H00W 119.5 . . ?
C4 C5 H00W 119.5 . . ?
N4 C15 C16 107.2(3) . . ?
N4 C15 H00T 110.3 . . ?
C16 C15 H00T 110.3 . . ?
N4 C15 H00U 110.3 . . ?
C16 C15 H00U 110.3 . . ?
H00T C15 H00U 108.5 . . ?
N6 C18 C17 110.3(3) . . ?
N6 C18 H00X 109.6 . . ?
C17 C18 H00X 109.6 . . ?
N6 C18 H00Y 109.6 . . ?
C17 C18 H00Y 109.6 . . ?
H00X C18 H00Y 108.1 . . ?

loop_
_geom_bond_atom_site_label_1
_geom_bond_atom_site_label_2
_geom_bond_distance
_geom_bond_site_symmetry_2
_geom_bond_publ_flag
Cu1 N4 2.013(3) . ?
Cu1 N3 2.028(2) . ?
Cu1 N2 2.032(3) . ?
Cu1 N5 2.042(2) . ?
Cu1 N1 2.326(2) . ?
Cl2 O8 1.428(2) . ?
Cl2 O7 1.429(2) . ?
Cl2 O5 1.443(2) . ?
Cl2 O6 1.452(2) . ?
Cl1 O2 1.404(3) . ?
Cl1 O3 1.407(3) . ?
Cl1 O4 1.431(2) . ?
Cl1 O1 1.435(2) . ?
N2 C10 1.334(3) . ?
N2 C11 1.375(4) . ?
N3 C13 1.479(4) . ?
N3 H00A 0.9100 . ?
N3 H00B 0.9100 . ?
N5 C17 1.476(4) . ?
N5 C16 1.499(4) . ?
N5 H008 1.0000 . ?
N1 C1 1.332(4) . ?
N1 C12 1.339(4) . ?
N4 C15 1.468(4) . ?
N4 C14 1.476(4) . ?
N4 H00C 1.0000 . ?
N6 C18 1.486(4) . ?
N6 H00D 0.93(4) . ?
N6 H00E 0.89(4) . ?
C12 C4 1.416(4) . ?
C12 C11 1.436(4) . ?
C11 C7 1.406(4) . ?
C10 C9 1.384(4) . ?
C10 H00H 0.9500 . ?
C4 C3 1.404(4) . ?
C4 C5 1.433(4) . ?
C8 C9 1.381(4) . ?
C8 C7 1.402(4) . ?
C8 H00J 0.9500 . ?
C14 C13 1.523(4) . ?
C14 H00F 0.9900 . ?
C14 H00G 0.9900 . ?
C3 C2 1.363(4) . ?
C3 H00M 0.9500 . ?
C2 C1 1.400(4) . ?
C2 H00O 0.9500 . ?
C16 C15 1.510(5) . ?
C16 H00I 0.9900 . ?
C16 H00K 0.9900 . ?
C17 C18 1.512(4) . ?
C17 H00L 0.9900 . ?
C17 H00N 0.9900 . ?
C6 C5 1.349(4) . ?
C6 C7 1.433(4) . ?
C6 H00R 0.9500 . ?
C9 H00S 0.9500 . ?
C13 H00P 0.9900 . ?
C13 H00Q 0.9900 . ?
C1 H00V 0.9500 . ?
C5 H00W 0.9500 . ?
C15 H00T 0.9900 . ?
C15 H00U 0.9900 . ?
C18 H00X 0.9900 . ?
C18 H00Y 0.9900 . ?
